data_1544157
loop_
_publ_author_name
'Agrachev, Mikhail'
'Antonello, Sabrina'
'Dainese, Tiziano'
'Gascon, Jose'
'Pan, Fangfang'
'Rissanen, Kari'
'Ruzzi, Marco'
'Venzo, Alfonso'
'Zoleo, Alfonso'
'Maran, Flavio'

_publ_section_title
;
 A Magnetic Look into the Protecting Layer of Au25Clusters
;
_journal_name_full 'Chem. Sci.'
_journal_paper_doi 10.1039/C6SC03691K
_journal_year 2016
_chemical_formula_moiety 'C54 H126 Au25 S18'
_chemical_formula_sum 'C54 H126 Au25 S18'
_chemical_formula_weight 6276.78
_space_group_crystal_system trigonal
_space_group_IT_number 148
_space_group_name_Hall '-R 3'
_space_group_name_H-M_alt 'R -3'
_symmetry_space_group_name_Hall '-R 3'
_symmetry_space_group_name_H-M 'R -3 :H'
_atom_sites_solution_hydrogens geom
_audit_creation_date 2016-02-11
_audit_creation_method
;
Olex2 1.2
(compiled 2015.09.30 svn.r3233 for OlexSys, GUI svn.r5103)
;
_audit_update_record
;
2016-02-12 deposited with the CCDC.
2016-09-19 downloaded from the CCDC.
;
_cell_angle_alpha 90
_cell_angle_beta 90
_cell_angle_gamma 120
_cell_formula_units_Z 3
_cell_length_a 17.771(2)
_cell_length_b 17.771(2)
_cell_length_c 27.217(2)
_cell_measurement_reflns_used 1165
_cell_measurement_temperature 170(2)
_cell_measurement_theta_max 26.0530
_cell_measurement_theta_min 2.7420
_cell_volume 7443.8(13)
_computing_cell_refinement
;
CrysAlisPro, Agilent Technologies,
Version 1.171.37.31 (release 14-01-2014 CrysAlis171 .NET)
(compiled Jan 14 2014,18:38:05)
;
_computing_data_collection
;
CrysAlisPro, Agilent Technologies,
Version 1.171.37.31 (release 14-01-2014 CrysAlis171 .NET)
(compiled Jan 14 2014,18:38:05)
;
_computing_data_reduction
;
CrysAlisPro, Agilent Technologies,
Version 1.171.37.31 (release 14-01-2014 CrysAlis171 .NET)
(compiled Jan 14 2014,18:38:05)
;
_computing_molecular_graphics 'Olex2 (Dolomanov et al., 2009)'
_computing_publication_material 'Olex2 (Dolomanov et al., 2009)'
_computing_structure_refinement 'ShelXL (Sheldrick, 2015)'
_diffrn_ambient_temperature 170.15
_diffrn_detector 'CCD plate'
_diffrn_detector_area_resol_mean 16.0107
_diffrn_detector_type Eos
_diffrn_measured_fraction_theta_full 0.989
_diffrn_measured_fraction_theta_max 0.812
_diffrn_measurement_details
;
  1 omega  -77.00   16.00   1.0000  260.0000
omega____ theta____ kappa____ phi______ frames
    -      -13.6221  -19.0000    0.0000 93
;
_diffrn_measurement_device 'four-circle diffractometer'
_diffrn_measurement_device_type 'SuperNova, Single source at offset, Eos'
_diffrn_measurement_method '\w scans'
_diffrn_orient_matrix_UB_11 -0.0077614000
_diffrn_orient_matrix_UB_12 0.0174411000
_diffrn_orient_matrix_UB_13 0.0215904000
_diffrn_orient_matrix_UB_21 0.0340917000
_diffrn_orient_matrix_UB_22 -0.0024233000
_diffrn_orient_matrix_UB_23 0.0120994000
_diffrn_orient_matrix_UB_31 0.0300242000
_diffrn_orient_matrix_UB_32 0.0425733000
_diffrn_orient_matrix_UB_33 -0.0081473000
_diffrn_radiation_monochromator mirror
_diffrn_radiation_probe x-ray
_diffrn_radiation_type MoK\a
_diffrn_radiation_wavelength 0.71073
_diffrn_reflns_av_R_equivalents 0.0346
_diffrn_reflns_av_unetI/netI 0.0850
_diffrn_reflns_Laue_measured_fraction_full 0.989
_diffrn_reflns_Laue_measured_fraction_max 0.812
_diffrn_reflns_limit_h_max 7
_diffrn_reflns_limit_h_min -21
_diffrn_reflns_limit_k_max 20
_diffrn_reflns_limit_k_min -15
_diffrn_reflns_limit_l_max 20
_diffrn_reflns_limit_l_min -35
_diffrn_reflns_number 4883
_diffrn_reflns_point_group_measured_fraction_full 0.989
_diffrn_reflns_point_group_measured_fraction_max 0.812
_diffrn_reflns_theta_full 25.000
_diffrn_reflns_theta_max 27.972
_diffrn_reflns_theta_min 1.998
_diffrn_source 'SuperNova (Mo) X-ray Source'
_exptl_absorpt_coefficient_mu 37.189
_exptl_absorpt_correction_T_max 0.849
_exptl_absorpt_correction_T_min 0.550
_exptl_absorpt_correction_type gaussian
_exptl_absorpt_process_details
;
CrysAlisPro, Agilent Technologies,
Version 1.171.37.31 (release 14-01-2014 CrysAlis171 .NET)
(compiled Jan 14 2014,18:38:05)
Numerical absorption correction based on gaussian integration over
            a multifaceted crystal model
Empirical absorption correction using spherical harmonics,
 implemented in SCALE3 ABSPACK scaling algorithm.
;
_exptl_crystal_colour black
_exptl_crystal_colour_primary black
_exptl_crystal_density_diffrn 4.201
_exptl_crystal_description plate
_exptl_crystal_F_000 8139
_exptl_crystal_size_max 0.0619
_exptl_crystal_size_mid 0.0405
_exptl_crystal_size_min 0.0144
_refine_diff_density_max 1.608
_refine_diff_density_min -2.034
_refine_diff_density_rms 0.326
_refine_ls_extinction_method none
_refine_ls_goodness_of_fit_ref 0.986
_refine_ls_hydrogen_treatment constr
_refine_ls_matrix_type full
_refine_ls_number_parameters 190
_refine_ls_number_reflns 3240
_refine_ls_number_restraints 68
_refine_ls_restrained_S_all 0.985
_refine_ls_R_factor_all 0.0871
_refine_ls_R_factor_gt 0.0474
_refine_ls_shift/su_max 0.001
_refine_ls_shift/su_mean 0.000
_refine_ls_structure_factor_coef Fsqd
_refine_ls_weighting_details 'w=1/[\s^2^(Fo^2^)+(0.0288P)^2^] where P=(Fo^2^+2Fc^2^)/3'
_refine_ls_weighting_scheme calc
_refine_ls_wR_factor_gt 0.0798
_refine_ls_wR_factor_ref 0.0935
_reflns_Friedel_coverage 0.000
_reflns_number_gt 2181
_reflns_number_total 3240
_reflns_threshold_expression 'I > 2\s(I)'
_cod_data_source_file c6sc03691k2.cif
_cod_data_source_block Au25_SPr_18
_cod_original_cell_volume 7444(2)
_cod_database_code 1544157
_chemical_oxdiff_formula 'Au25 C300 H900 S18'
_shelx_space_group_comment
;
The symmetry employed for this shelxl refinement is uniquely defined
by the following loop, which should always be used as a source of
symmetry information in preference to the above space-group names.
They are only intended as comments.
;
_reflns_odcompleteness_completeness 92.69
_reflns_odcompleteness_iscentric 1
_reflns_odcompleteness_theta 26.32
_olex2_refinement_description
;
1. Fixed Uiso
 At 1.2 times of:
  All C(H,H) groups, All C(H,H,H,H) groups
 At 1.5 times of:
  All C(H,H,H) groups, All C(H,H,H,H,H,H) groups
2. Restrained distances
 C1-C2 = C2-C3 = C4-C5 = C5-C6 = C7-C8 = C8-C9
 1.54 with sigma of 0.02
 H5A_$1-H2A
 2.2 with sigma of 0.02
 C2B-C1 \\sim C2B-C3
 with sigma of 0.02
3. Uiso/Uaniso restraints and constraints
C3 \\sim C2B: within 2A with sigma of 0.04 and sigma for terminal atoms of 0.08
Uanis(C1) \\sim Ueq, Uanis(C3) \\sim Ueq, Uanis(C4) \\sim Ueq, Uanis(C5) \\sim
Ueq, Uanis(C6) \\sim Ueq, Uanis(C7) \\sim Ueq, Uanis(C8) \\sim Ueq, Uanis(C9)
\\sim Ueq: with sigma of 0.01 and sigma for terminal atoms of 0.02
Uanis(C2) \\sim Ueq: with sigma of 0.02 and sigma for terminal atoms of 0.04
Uanis(C2) = Uanis(C2B)
4. Others
 Sof(Au2B)=Sof(Au3B)=Sof(Au4B)=Sof(Au5B)=1-FVAR(1)
 Sof(Au2A)=Sof(Au3A)=Sof(Au4A)=Sof(Au5A)=FVAR(1)
 Sof(H1BC)=Sof(H1BD)=Sof(H3BD)=Sof(H3BE)=Sof(H3BF)=Sof(C2B)=Sof(H2BA)=
 Sof(H2BB)=1-FVAR(2)
 Sof(H1AA)=Sof(H1AB)=Sof(C2)=Sof(H2A)=Sof(H2B)=Sof(H3AA)=Sof(H3AB)=Sof(H3AC)=
 FVAR(2)
5.a Secondary CH2 refined with riding coordinates:
 C1(H1AA,H1AB), C1(H1BC,H1BD), C2(H2A,H2B), C4(H4A,H4B), C5(H5A,H5B), C7(H7A,
 H7B), C8(H8A,H8B), C2B(H2BA,H2BB)
5.b Me refined with riding coordinates:
 C3(H3AA,H3AB,H3AC), C3(H3BD,H3BE,H3BF)
5.c Idealised Me refined as rotating group:
 C6(H6A,H6B,H6C), C9(H9A,H9B,H9C)
;
_shelx_shelxl_version_number 2014/7
_olex2_submission_special_instructions 'No special instructions were received'

loop_
_space_group_symop_operation_xyz
'x, y, z'
'-y, x-y, z'
'-x+y, -x, z'
'x+2/3, y+1/3, z+1/3'
'-y+2/3, x-y+1/3, z+1/3'
'-x+y+2/3, -x+1/3, z+1/3'
'x+1/3, y+2/3, z+2/3'
'-y+1/3, x-y+2/3, z+2/3'
'-x+y+1/3, -x+2/3, z+2/3'
'-x, -y, -z'
'y, -x+y, -z'
'x-y, x, -z'
'-x+2/3, -y+1/3, -z+1/3'
'y+2/3, -x+y+1/3, -z+1/3'
'x-y+2/3, x+1/3, -z+1/3'
'-x+1/3, -y+2/3, -z+2/3'
'y+1/3, -x+y+2/3, -z+2/3'
'x-y+1/3, x+2/3, -z+2/3'

loop_
_atom_site_label
_atom_site_type_symbol
_atom_site_fract_x
_atom_site_fract_y
_atom_site_fract_z
_atom_site_U_iso_or_equiv
_atom_site_adp_type
_atom_site_occupancy
_atom_site_site_symmetry_order
_atom_site_calc_flag
_atom_site_refinement_flags_posn
_atom_site_refinement_flags_adp
_atom_site_refinement_flags_occupancy
_atom_site_disorder_assembly
_atom_site_disorder_group
Au2A Au 0.48876(5) 0.67303(5) 0.68937(2) 0.0394(2) Uani 0.9475(14) 1 d . . . A 1
Au3A Au 0.32207(6) 0.75453(5) 0.58451(2) 0.0421(2) Uani 0.9475(14) 1 d . . . A 1
Au4A Au 0.62942(5) 0.79137(5) 0.60232(3) 0.0457(2) Uani 0.9475(14) 1 d . . . A 1
Au5A Au 0.50907(5) 0.86493(6) 0.53379(3) 0.0566(3) Uani 0.9475(14) 1 d . . . A 1
Au1 Au 0.3333 0.6667 0.6667 0.0315(4) Uani 1 6 d S T P . .
S1 S 0.6311(3) 0.7086(3) 0.66655(17) 0.0514(12) Uani 1 1 d . . . . .
S2 S 0.3815(4) 0.8681(4) 0.52540(18) 0.0680(16) Uani 1 1 d . . . . .
S3 S 0.6415(3) 0.8723(3) 0.53329(17) 0.0579(14) Uani 1 1 d . . . . .
C1 C 0.6142(13) 0.6102(13) 0.6344(7) 0.070(6) Uani 1 1 d D U . . .
H1AA H 0.6223 0.5721 0.6578 0.084 Uiso 0.68(2) 1 calc R . . B 1
H1AB H 0.5540 0.5777 0.6217 0.084 Uiso 0.68(2) 1 calc R . . B 1
H1BC H 0.5669 0.5575 0.6502 0.084 Uiso 0.32(2) 1 calc R . . B 2
H1BD H 0.5986 0.6112 0.5996 0.084 Uiso 0.32(2) 1 calc R . . B 2
C2 C 0.6794(13) 0.6345(16) 0.5909(9) 0.078(9) Uani 0.68(2) 1 d D U . B 1
H2A H 0.6634 0.5822 0.5708 0.094 Uiso 0.68(2) 1 calc DR . . B 1
H2B H 0.6764 0.6782 0.5698 0.094 Uiso 0.68(2) 1 calc R . . B 1
C3 C 0.7700(14) 0.6704(16) 0.6099(9) 0.110(9) Uani 1 1 d D U . . .
H3AA H 0.8103 0.6854 0.5822 0.165 Uiso 0.68(2) 1 calc R . . B 1
H3AB H 0.7861 0.7226 0.6295 0.165 Uiso 0.68(2) 1 calc R . . B 1
H3AC H 0.7731 0.6268 0.6305 0.165 Uiso 0.68(2) 1 calc R . . B 1
H3BD H 0.8187 0.6610 0.6172 0.165 Uiso 0.32(2) 1 calc R . . B 2
H3BE H 0.7563 0.6611 0.5748 0.165 Uiso 0.32(2) 1 calc R . . B 2
H3BF H 0.7860 0.7301 0.6187 0.165 Uiso 0.32(2) 1 calc R . . B 2
C4 C 0.3361(15) 0.8062(15) 0.4650(7) 0.096(8) Uani 1 1 d D U . C 1
H4A H 0.3404 0.7527 0.4652 0.115 Uiso 1 1 calc R . . C 1
H4B H 0.2740 0.7887 0.4620 0.115 Uiso 1 1 calc R . . C 1
C5 C 0.3843(13) 0.8602(15) 0.4221(7) 0.109(9) Uani 1 1 d D U . C 1
H5A H 0.4467 0.8789 0.4250 0.131 Uiso 1 1 calc DR . . C 1
H5B H 0.3783 0.9126 0.4207 0.131 Uiso 1 1 calc R . . C 1
C6 C 0.3471(16) 0.8066(15) 0.3760(7) 0.100(8) Uani 1 1 d D U . C 1
H6A H 0.3341 0.7469 0.3821 0.150 Uiso 1 1 calc GR . . C 1
H6B H 0.3894 0.8319 0.3493 0.150 Uiso 1 1 calc GR . . C 1
H6C H 0.2936 0.8061 0.3668 0.150 Uiso 1 1 calc GR . . C 1
C7 C 0.7183(12) 0.9880(13) 0.5456(7) 0.074(6) Uani 1 1 d D U . D 1
H7A H 0.7054 1.0242 0.5234 0.088 Uiso 1 1 calc R . . D 1
H7B H 0.7105 1.0018 0.5798 0.088 Uiso 1 1 calc R . . D 1
C8 C 0.8118(13) 1.0102(16) 0.5383(8) 0.098(8) Uani 1 1 d D U . D 1
H8A H 0.8163 0.9863 0.5063 0.118 Uiso 1 1 calc R . . D 1
H8B H 0.8488 1.0742 0.5366 0.118 Uiso 1 1 calc R . . D 1
C9 C 0.8471(16) 0.9768(16) 0.5776(8) 0.115(9) Uani 1 1 d D U . D 1
H9A H 0.7992 0.9247 0.5926 0.172 Uiso 1 1 calc GR . . D 1
H9B H 0.8763 1.0217 0.6028 0.172 Uiso 1 1 calc GR . . D 1
H9C H 0.8887 0.9624 0.5630 0.172 Uiso 1 1 calc GR . . D 1
Au2B Au 0.4124(11) 0.5703(11) 0.6894(6) 0.065(5) Uani 0.0525(14) 1 d . . . A 2
Au3B Au 0.3972(12) 0.7750(9) 0.5833(4) 0.057(5) Uani 0.0525(14) 1 d . . . A 2
Au4B Au 0.6003(11) 0.6880(12) 0.7288(7) 0.076(6) Uani 0.0525(14) 1 d . . . A 2
Au5B Au 0.5470(15) 0.7628(15) 0.5313(7) 0.101(8) Uani 0.0525(14) 1 d . . . A 2
C2B C 0.6956(19) 0.611(4) 0.638(2) 0.078(9) Uani 0.32(2) 1 d D U . B 2
H2BA H 0.7130 0.6201 0.6729 0.094 Uiso 0.32(2) 1 calc R . . B 2
H2BB H 0.6835 0.5516 0.6294 0.094 Uiso 0.32(2) 1 calc R . . B 2

loop_
_atom_site_aniso_label
_atom_site_aniso_U_11
_atom_site_aniso_U_22
_atom_site_aniso_U_33
_atom_site_aniso_U_23
_atom_site_aniso_U_13
_atom_site_aniso_U_12
Au2A 0.0377(4) 0.0439(4) 0.0380(4) 0.0023(3) -0.0003(3) 0.0216(4)
Au3A 0.0448(5) 0.0501(5) 0.0329(4) 0.0087(3) 0.0010(4) 0.0247(4)
Au4A 0.0418(4) 0.0430(4) 0.0489(5) 0.0038(4) 0.0063(4) 0.0188(4)
Au5A 0.0619(6) 0.0697(6) 0.0422(5) 0.0178(4) 0.0131(4) 0.0359(5)
Au1 0.0352(6) 0.0352(6) 0.0240(8) 0.000 0.000 0.0176(3)
S1 0.039(3) 0.050(3) 0.064(3) 0.001(3) 0.001(2) 0.020(2)
S2 0.080(4) 0.078(4) 0.058(3) 0.038(3) 0.025(3) 0.049(3)
S3 0.056(3) 0.057(3) 0.049(3) 0.007(3) 0.014(3) 0.019(3)
C1 0.062(9) 0.064(9) 0.078(10) 0.002(8) 0.017(8) 0.028(7)
C2 0.074(14) 0.086(15) 0.081(15) 0.006(13) 0.015(13) 0.044(12)
C3 0.103(11) 0.115(12) 0.117(12) -0.009(8) 0.001(8) 0.059(9)
C4 0.086(11) 0.107(11) 0.083(11) 0.018(8) -0.011(8) 0.040(8)
C5 0.108(12) 0.115(12) 0.111(12) 0.002(9) 0.006(9) 0.060(9)
C6 0.113(16) 0.097(15) 0.090(14) -0.019(12) -0.014(12) 0.053(12)
C7 0.082(10) 0.066(9) 0.071(9) 0.001(7) 0.013(8) 0.036(8)
C8 0.096(11) 0.087(11) 0.100(12) -0.010(8) 0.020(8) 0.037(8)
C9 0.085(15) 0.115(17) 0.134(17) 0.011(14) -0.011(13) 0.042(13)
Au2B 0.059(11) 0.064(11) 0.068(11) -0.003(9) -0.004(9) 0.028(9)
Au3B 0.082(13) 0.052(10) 0.020(7) 0.013(6) 0.008(8) 0.021(9)
Au4B 0.059(11) 0.079(13) 0.091(13) 0.026(10) 0.001(10) 0.035(10)
Au5B 0.119(18) 0.114(18) 0.063(12) 0.004(12) 0.027(12) 0.053(15)
C2B 0.074(14) 0.086(15) 0.081(15) 0.006(13) 0.015(13) 0.044(12)

loop_
_atom_type_symbol
_atom_type_description
_atom_type_scat_dispersion_real
_atom_type_scat_dispersion_imag
_atom_type_scat_source
C C 0.0033 0.0016 'International Tables Vol C Tables 4.2.6.8 and 6.1.1.4'
H H 0.0000 0.0000 'International Tables Vol C Tables 4.2.6.8 and 6.1.1.4'
Au Au -2.0133 8.8022 'International Tables Vol C Tables 4.2.6.8 and 6.1.1.4'
S S 0.1246 0.1234 'International Tables Vol C Tables 4.2.6.8 and 6.1.1.4'

loop_
_exptl_crystal_face_index_h
_exptl_crystal_face_index_k
_exptl_crystal_face_index_l
_exptl_crystal_face_perp_dist
_exptl_oxdiff_crystal_face_indexfrac_h
_exptl_oxdiff_crystal_face_indexfrac_k
_exptl_oxdiff_crystal_face_indexfrac_l
_exptl_oxdiff_crystal_face_x
_exptl_oxdiff_crystal_face_y
_exptl_oxdiff_crystal_face_z
5 18 -9 0.0181 5.0000 18.0000 -9.0000 0.0808 0.0179 0.9898
-6 -17 12 0.0213 -6.0000 -17.0000 12.0000 0.0092 -0.0182 -1.0017
11 -13 -32 0.0279 11.0000 -13.0000 -32.0000 -1.0030 0.0193 0.0375
-9 18 27 0.0306 -9.0000 18.0000 27.0000 0.9667 -0.0238 0.2761
-12 8 33 0.0327 -12.0000 8.0000 33.0000 0.9451 -0.0292 -0.2886
22 -12 19 0.0078 22.0000 -12.0000 19.0000 0.0302 1.0090 -0.0051
-22 12 -19 0.0066 -22.0000 12.0000 -19.0000 -0.0302 -1.0090 0.0051
24 -14 12 0.0082 24.0000 -14.0000 12.0000 -0.1714 0.9973 0.0268
8 7 -31 0.0210 8.0000 7.0000 -31.0000 -0.6093 -0.1193 0.7908
9 1 35 0.0213 9.0000 1.0000 35.0000 0.7033 0.7279 0.0276
6 -7 37 0.0220 6.0000 -7.0000 37.0000 0.6302 0.6692 -0.4193

loop_
_geom_angle_atom_site_label_1
_geom_angle_atom_site_label_2
_geom_angle_atom_site_label_3
_geom_angle
_geom_angle_site_symmetry_1
_geom_angle_site_symmetry_3
Au2A Au2A Au2A 103.97(3) 14_456 15_556
Au2A Au2A Au3A 58.92(3) 14_456 3_565
Au2A Au2A Au3A 54.91(3) 15_556 3_565
Au2A Au2A Au4A 109.30(4) 14_456 .
Au2A Au2A Au4A 169.00(3) 15_556 14_456
Au2A Au2A Au4A 65.76(3) 14_456 14_456
Au2A Au2A Au4A 59.45(3) 15_556 .
Au2A Au2A Au5A 116.10(3) 15_556 14_456
Au2A Au2A Au5A 123.78(3) 14_456 14_456
Au3A Au2A Au2A 108.86(2) 14_456 14_456
Au3A Au2A Au2A 63.71(2) 13_566 14_456
Au3A Au2A Au2A 110.17(2) 13_566 15_556
Au3A Au2A Au2A 61.61(2) 14_456 15_556
Au3A Au2A Au3A 110.31(4) 13_566 3_565
Au3A Au2A Au3A 105.45(3) 14_456 3_565
Au3A Au2A Au3A 60.51(3) 13_566 14_456
Au3A Au2A Au4A 57.75(2) 3_565 .
Au3A Au2A Au4A 116.65(3) 14_456 14_456
Au3A Au2A Au4A 115.09(3) 14_456 .
Au3A Au2A Au4A 62.48(2) 13_566 14_456
Au3A Au2A Au4A 166.90(3) 13_566 .
Au3A Au2A Au4A 118.31(3) 3_565 14_456
Au3A Au2A Au5A 66.29(3) 13_566 14_456
Au3A Au2A Au5A 169.60(3) 3_565 14_456
Au3A Au2A Au5A 64.19(3) 14_456 14_456
Au3A Au2A Au1 60.37(2) 13_566 .
Au4A Au2A Au4A 126.34(3) 14_456 .
Au5A Au2A Au4A 69.61(2) 14_456 14_456
Au5A Au2A Au4A 124.36(3) 14_456 .
Au1 Au2A Au2A 57.598(5) . 15_556
Au1 Au2A Au2A 57.596(5) . 14_456
Au1 Au2A Au3A 57.138(18) . 3_565
Au1 Au2A Au3A 58.13(2) . 14_456
Au1 Au2A Au4A 106.59(2) . .
Au1 Au2A Au4A 111.76(3) . 14_456
Au1 Au2A Au5A 114.58(3) . 14_456
S1 Au2A Au2A 99.50(12) . 15_556
S1 Au2A Au2A 118.43(12) . 14_456
S1 Au2A Au3A 132.30(12) . 14_456
S1 Au2A Au3A 93.98(12) . 3_565
S1 Au2A Au3A 148.93(12) . 13_566
S1 Au2A Au4A 89.32(12) . 14_456
S1 Au2A Au4A 43.71(12) . .
S1 Au2A Au5A 92.83(12) . 14_456
S1 Au2A Au1 149.58(12) . .
Au2A Au3A Au2A 109.70(3) 13_566 15_556
Au2A Au3A Au2A 59.457(19) 15_556 2_665
Au2A Au3A Au2A 61.371(19) 13_566 2_665
Au2A Au3A Au3A 62.91(3) 13_566 2_665
Au2A Au3A Au3A 110.78(3) 13_566 3_565
Au2A Au3A Au4A 116.59(3) 15_556 2_665
Au2A Au3A Au4A 65.71(2) 2_665 2_665
Au2A Au3A Au4A 64.52(3) 13_566 2_665
Au2A Au3A Au5A 110.47(3) 2_665 .
Au2A Au3A Au5A 59.61(3) 15_556 .
Au2A Au3A Au5A 169.23(3) 13_566 .
Au2A Au3A Au5A 167.65(3) 15_556 2_665
Au2A Au3A Au5A 117.30(3) 2_665 2_665
Au2A Au3A Au5A 61.31(3) 13_566 2_665
Au2A Au3A Au1 59.86(2) 13_566 .
Au3A Au3A Au2A 56.58(3) 3_565 15_556
Au3A Au3A Au2A 105.27(2) 3_565 2_665
Au3A Au3A Au2A 105.70(3) 2_665 15_556
Au3A Au3A Au2A 108.89(2) 2_665 2_665
Au3A Au3A Au3A 60.0 3_565 2_665
Au3A Au3A Au4A 120.52(4) 2_665 2_665
Au3A Au3A Au4A 170.901(19) 3_565 2_665
Au3A Au3A Au5A 116.83(3) 2_665 .
Au3A Au3A Au5A 63.17(3) 2_665 2_665
Au3A Au3A Au5A 116.83(3) 3_565 2_665
Au3A Au3A Au5A 63.18(3) 3_565 .
Au4A Au3A Au5A 120.04(3) 2_665 .
Au4A Au3A Au5A 68.58(3) 2_665 2_665
Au5A Au3A Au5A 128.99(4) 2_665 .
Au1 Au3A Au2A 56.684(19) . 2_665
Au1 Au3A Au2A 57.660(19) . 15_556
Au1 Au3A Au3A 58.781(13) . 2_665
Au1 Au3A Au3A 58.780(13) . 3_565
Au1 Au3A Au4A 112.99(3) . 2_665
Au1 Au3A Au5A 110.18(3) . 2_665
Au1 Au3A Au5A 110.18(3) . .
S2 Au3A Au2A 95.54(15) . 15_556
S2 Au3A Au2A 114.26(15) . 2_665
S2 Au3A Au2A 142.38(13) . 13_566
S2 Au3A Au3A 106.34(13) . 3_565
S2 Au3A Au3A 136.84(14) . 2_665
S2 Au3A Au4A 79.50(13) . 2_665
S2 Au3A Au5A 96.49(15) . 2_665
S2 Au3A Au5A 45.88(13) . .
S2 Au3A Au1 153.10(15) . .
Au2A Au4A Au2A 54.80(2) 15_556 .
Au3A Au4A Au2A 52.99(2) 3_565 15_556
Au3A Au4A Au2A 56.55(2) 3_565 .
S1 Au4A Au2A 45.36(12) . .
S1 Au4A Au2A 96.62(12) . 15_556
S1 Au4A Au3A 94.30(12) . 3_565
S1 Au4A S3 172.71(18) . .
S3 Au4A Au2A 141.33(13) . .
S3 Au4A Au2A 90.67(13) . 15_556
S3 Au4A Au3A 90.06(13) . 3_565
Au2A Au5A Au3A 56.20(2) 15_556 .
Au2A Au5A Au3A 52.40(2) 15_556 3_565
Au3A Au5A Au3A 53.65(3) 3_565 .
S2 Au5A Au2A 94.07(12) . 15_556
S2 Au5A Au3A 98.89(13) . 3_565
S2 Au5A Au3A 47.70(12) . .
S3 Au5A Au2A 92.68(12) . 15_556
S3 Au5A Au3A 87.34(13) . 3_565
S3 Au5A Au3A 139.34(12) . .
S3 Au5A S2 172.74(17) . .
Au2A Au1 Au2A 115.198(10) 3_565 .
Au2A Au1 Au2A 64.803(10) 3_565 13_566
Au2A Au1 Au2A 115.200(10) 14_456 13_566
Au2A Au1 Au2A 64.798(10) 14_456 3_565
Au2A Au1 Au2A 115.204(10) 14_456 15_556
Au2A Au1 Au2A 180.0 13_566 .
Au2A Au1 Au2A 180.0 3_565 15_556
Au2A Au1 Au2A 64.799(10) 2_665 13_566
Au2A Au1 Au2A 115.198(10) 2_665 .
Au2A Au1 Au2A 115.201(10) 2_665 3_565
Au2A Au1 Au2A 115.196(10) 15_556 13_566
Au2A Au1 Au2A 64.797(10) 2_665 15_556
Au2A Au1 Au2A 64.802(10) 14_456 .
Au2A Au1 Au2A 180.0 2_665 14_456
Au2A Au1 Au2A 64.803(10) 15_556 .
Au2B Au1 Au2B 180.0 2_665 14_456
Au2B Au1 Au2B 64.8(2) 15_556 .
Au2B Au1 Au2B 180.0 3_565 15_556
Au2B Au1 Au2B 115.2(2) 15_556 14_456
Au2B Au1 Au2B 180.0(4) 13_566 .
Au2B Au1 Au2B 64.8(2) 3_565 13_566
Au2B Au1 Au2B 115.2(2) 3_565 2_665
Au2B Au1 Au2B 64.8(2) 2_665 13_566
Au2B Au1 Au2B 64.8(2) 14_456 .
Au2B Au1 Au2B 115.2(2) 15_556 13_566
Au2B Au1 Au2B 64.8(2) 3_565 14_456
Au2B Au1 Au2B 115.2(2) 14_456 13_566
Au2B Au1 Au2B 64.8(2) 2_665 15_556
Au2B Au1 Au2B 115.2(2) 2_665 .
Au2B Au1 Au2B 115.2(2) 3_565 .
Au4A S1 Au2A 90.93(17) . .
C1 S1 Au2A 103.1(6) . .
C1 S1 Au4A 101.5(7) . .
C1 S1 Au2B 111.3(8) . 15_556
Au4B S1 C1 111.9(9) . .
Au4B S1 Au2B 93.8(7) . 15_556
Au5A S2 Au3A 86.42(17) . .
C4 S2 Au3A 102.3(7) . .
C4 S2 Au5A 102.0(8) . .
Au5B S2 Au3B 89.1(7) 2_665 .
Au5A S3 Au4A 100.75(18) . .
C7 S3 Au4A 109.5(7) . .
C7 S3 Au5A 103.3(7) . .
Au5B S3 Au4B 96.1(7) . 15_556
S1 C1 H1AA 109.5 . .
S1 C1 H1AB 109.5 . .
S1 C1 H1BC 110.5 . .
S1 C1 H1BD 110.5 . .
H1AA C1 H1AB 108.1 . .
H1BC C1 H1BD 108.7 . .
C2 C1 S1 110.6(15) . .
C2 C1 H1AA 109.5 . .
C2 C1 H1AB 109.5 . .
C2B C1 S1 106(3) . .
C2B C1 H1BC 110.5 . .
C2B C1 H1BD 110.5 . .
C1 C2 H2A 109.6 . .
C1 C2 H2B 109.6 . .
H2A C2 H2B 108.1 . .
C3 C2 C1 110(2) . .
C3 C2 H2A 109.6 . .
C3 C2 H2B 109.6 . .
C2 C3 H3AA 109.5 . .
C2 C3 H3AB 109.5 . .
C2 C3 H3AC 109.5 . .
H3AA C3 H3AB 109.5 . .
H3AA C3 H3AC 109.5 . .
H3AB C3 H3AC 109.5 . .
H3BD C3 H3BE 109.5 . .
H3BD C3 H3BF 109.5 . .
H3BE C3 H3BF 109.5 . .
C2B C3 H3BD 109.5 . .
C2B C3 H3BE 109.5 . .
C2B C3 H3BF 109.5 . .
S2 C4 H4A 109.4 . .
S2 C4 H4B 109.4 . .
H4A C4 H4B 108.0 . .
C5 C4 S2 111.3(15) . .
C5 C4 H4A 109.4 . .
C5 C4 H4B 109.4 . .
C4 C5 H5A 110.0 . .
C4 C5 H5B 110.0 . .
C4 C5 C6 108.4(18) . .
H5A C5 H5B 108.4 . .
C6 C5 H5A 110.0 . .
C6 C5 H5B 110.0 . .
C5 C6 H6A 109.5 . .
C5 C6 H6B 109.5 . .
C5 C6 H6C 109.5 . .
H6A C6 H6B 109.5 . .
H6A C6 H6C 109.5 . .
H6B C6 H6C 109.5 . .
S3 C7 H7A 109.3 . .
S3 C7 H7B 109.3 . .
H7A C7 H7B 107.9 . .
C8 C7 S3 111.8(15) . .
C8 C7 H7A 109.3 . .
C8 C7 H7B 109.3 . .
C7 C8 H8A 108.5 . .
C7 C8 H8B 108.5 . .
H8A C8 H8B 107.5 . .
C9 C8 C7 115.0(19) . .
C9 C8 H8A 108.5 . .
C9 C8 H8B 108.5 . .
C8 C9 H9A 109.5 . .
C8 C9 H9B 109.5 . .
C8 C9 H9C 109.5 . .
H9A C9 H9B 109.5 . .
H9A C9 H9C 109.5 . .
H9B C9 H9C 109.5 . .
Au1 Au2B Au2B 57.59(12) . 14_456
Au1 Au2B Au2B 57.59(12) . 15_556
Au1 Au2B Au3B 57.5(4) . 3_565
Au1 Au2B Au3B 60.6(5) . 14_456
Au1 Au2B Au3B 59.0(4) . 13_566
Au1 Au2B Au4B 111.5(6) . .
Au1 Au2B Au4B 107.0(6) . 14_456
Au1 Au2B Au5B 113.7(7) . 14_456
S1 Au2B Au1 132.7(6) 14_456 .
S1 Au2B Au2B 137.1(9) 14_456 15_556
S1 Au2B Au2B 75.8(6) 14_456 14_456
S1 Au2B Au3B 157.6(7) 14_456 14_456
S1 Au2B Au3B 91.0(6) 14_456 3_565
S1 Au2B Au3B 108.0(6) 14_456 13_566
S1 Au2B Au4B 32.5(4) 14_456 14_456
S1 Au2B Au4B 114.2(7) 14_456 .
S1 Au2B Au5B 95.0(7) 14_456 14_456
Au2B Au2B Au2B 103.9(7) 15_556 14_456
Au2B Au2B Au3B 55.6(6) 14_456 3_565
Au2B Au2B Au3B 58.4(6) 15_556 3_565
Au2B Au2B Au4B 168.4(6) 14_456 .
Au2B Au2B Au4B 59.6(6) 14_456 14_456
Au2B Au2B Au4B 65.0(6) 15_556 .
Au2B Au2B Au4B 109.9(8) 15_556 14_456
Au2B Au2B Au5B 119.6(8) 15_556 14_456
Au2B Au2B Au5B 119.6(8) 14_456 14_456
Au3B Au2B Au2B 63.9(5) 14_456 15_556
Au3B Au2B Au2B 109.4(5) 13_566 15_556
Au3B Au2B Au2B 62.4(5) 13_566 14_456
Au3B Au2B Au2B 110.3(5) 14_456 14_456
Au3B Au2B Au3B 110.5(8) 14_456 3_565
Au3B Au2B Au3B 107.1(7) 13_566 3_565
Au3B Au2B Au3B 60.4(7) 14_456 13_566
Au3B Au2B Au4B 167.6(7) 14_456 14_456
Au3B Au2B Au4B 58.5(5) 3_565 14_456
Au3B Au2B Au4B 116.6(7) 3_565 .
Au3B Au2B Au4B 115.3(7) 13_566 14_456
Au3B Au2B Au4B 62.8(6) 14_456 .
Au3B Au2B Au4B 116.9(7) 13_566 .
Au3B Au2B Au5B 63.0(6) 14_456 14_456
Au3B Au2B Au5B 64.7(6) 13_566 14_456
Au3B Au2B Au5B 171.1(8) 3_565 14_456
Au4B Au2B Au4B 125.8(7) . 14_456
Au4B Au2B Au5B 66.8(6) . 14_456
Au5B Au2B Au4B 127.3(8) 14_456 14_456
Au1 Au3B Au2B 57.4(4) . 13_566
Au1 Au3B Au2B 56.0(4) . 2_665
Au1 Au3B Au3B 59.0(2) . 3_565
Au1 Au3B Au3B 59.0(2) . 2_665
Au1 Au3B Au4B 110.6(6) . 15_556
Au1 Au3B Au5B 112.6(7) . .
Au1 Au3B Au5B 108.7(7) . 2_665
S2 Au3B Au1 148.5(8) . .
S2 Au3B Au2B 91.4(7) . 13_566
S2 Au3B Au2B 114.4(6) . 2_665
S2 Au3B Au2B 147.8(8) . 15_556
S2 Au3B Au3B 102.3(9) . 2_665
S2 Au3B Au3B 137.2(4) . 3_565
S2 Au3B Au4B 85.6(6) . 15_556
S2 Au3B Au5B 43.4(5) . 2_665
S2 Au3B Au5B 98.5(6) . .
Au2B Au3B Au1 58.9(4) 15_556 .
Au2B Au3B Au2B 108.6(7) 15_556 13_566
Au2B Au3B Au2B 60.5(4) 15_556 2_665
Au2B Au3B Au2B 59.2(4) 13_566 2_665
Au2B Au3B Au3B 62.0(7) 15_556 3_565
Au2B Au3B Au3B 109.7(6) 15_556 2_665
Au2B Au3B Au4B 115.4(6) 13_566 15_556
Au2B Au3B Au4B 63.2(6) 15_556 15_556
Au2B Au3B Au4B 64.1(5) 2_665 15_556
Au2B Au3B Au5B 170.0(7) 13_566 .
Au2B Au3B Au5B 117.0(8) 2_665 .
Au2B Au3B Au5B 112.9(7) 2_665 2_665
Au2B Au3B Au5B 167.5(7) 15_556 2_665
Au2B Au3B Au5B 60.2(6) 13_566 2_665
Au2B Au3B Au5B 63.3(6) 15_556 .
Au3B Au3B Au2B 108.1(5) 3_565 2_665
Au3B Au3B Au2B 105.6(5) 2_665 2_665
Au3B Au3B Au2B 57.6(7) 2_665 13_566
Au3B Au3B Au2B 106.3(6) 3_565 13_566
Au3B Au3B Au3B 60.000(5) 3_565 2_665
Au3B Au3B Au4B 118.7(10) 3_565 15_556
Au3B Au3B Au4B 169.2(4) 2_665 15_556
Au3B Au3B Au5B 65.3(8) 3_565 .
Au3B Au3B Au5B 118.2(7) 2_665 .
Au3B Au3B Au5B 114.0(7) 3_565 2_665
Au3B Au3B Au5B 60.5(8) 2_665 2_665
Au4B Au3B Au5B 125.1(7) 15_556 2_665
Au4B Au3B Au5B 67.1(7) 15_556 .
Au5B Au3B Au5B 127.2(8) . 2_665
S1 Au4B S3 144.2(10) . 14_456
S1 Au4B Au2B 53.7(5) . 15_556
S1 Au4B Au2B 85.7(7) . .
S1 Au4B Au3B 111.2(7) . 14_456
S3 Au4B Au2B 134.2(7) 14_456 15_556
S3 Au4B Au2B 80.8(5) 14_456 .
S3 Au4B Au3B 87.2(6) 14_456 14_456
Au2B Au4B Au2B 55.5(6) . 15_556
Au3B Au4B Au2B 57.5(5) 14_456 15_556
Au3B Au4B Au2B 54.0(5) 14_456 .
S2 Au5B Au2B 90.1(7) 3_565 15_556
S2 Au5B Au3B 47.5(5) 3_565 3_565
S2 Au5B Au3B 100.1(8) 3_565 .
S3 Au5B S2 151.8(13) . 3_565
S3 Au5B Au2B 96.5(8) . 15_556
S3 Au5B Au3B 105.9(9) . .
S3 Au5B Au3B 150.8(9) . 3_565
Au2B Au5B Au3B 55.0(5) 15_556 3_565
Au3B Au5B Au2B 53.8(5) . 15_556
Au3B Au5B Au3B 54.2(6) . 3_565
C1 C2B H2BA 107.0 . .
C1 C2B H2BB 107.0 . .
C3 C2B C1 121(5) . .
C3 C2B H2BA 107.0 . .
C3 C2B H2BB 107.0 . .
H2BA C2B H2BB 106.7 . .

loop_
_geom_bond_atom_site_label_1
_geom_bond_atom_site_label_2
_geom_bond_distance
_geom_bond_site_symmetry_2
Au2A Au2A 2.9760(9) 15_556
Au2A Au2A 2.9759(9) 14_456
Au2A Au3A 2.9594(11) 14_456
Au2A Au3A 3.0398(10) 3_565
Au2A Au3A 2.7743(11) 13_566
Au2A Au4A 3.3207(10) .
Au2A Au4A 3.1363(11) 14_456
Au2A Au5A 3.0718(10) 14_456
Au2A Au1 2.7769(8) .
Au2A S1 2.363(5) .
Au3A Au2A 3.0398(10) 2_665
Au3A Au2A 2.9593(11) 15_556
Au3A Au2A 2.7744(11) 13_566
Au3A Au3A 2.8934(14) 3_565
Au3A Au3A 2.8935(14) 2_665
Au3A Au4A 3.0811(11) 2_665
Au3A Au5A 3.2060(12) .
Au3A Au5A 3.2060(12) 2_665
Au3A Au1 2.7913(7) .
Au3A S2 2.376(5) .
Au4A Au2A 3.1365(11) 15_556
Au4A Au3A 3.0812(12) 3_565
Au4A S1 2.295(5) .
Au4A S3 2.310(5) .
Au5A Au2A 3.0719(10) 15_556
Au5A Au3A 3.2060(12) 3_565
Au5A S2 2.306(6) .
Au5A S3 2.291(5) .
Au1 Au2A 2.7768(8) 2_665
Au1 Au2A 2.7769(8) 15_556
Au1 Au2A 2.7768(8) 14_456
Au1 Au2A 2.7769(8) 3_565
Au1 Au2A 2.7770(8) 13_566
Au1 Au2B 2.774(17) .
Au1 Au2B 2.774(17) 14_456
Au1 Au2B 2.775(17) 13_566
Au1 Au2B 2.774(17) 3_565
Au1 Au2B 2.774(17) 2_665
Au1 Au2B 2.774(17) 15_556
S1 C1 1.840(19) .
S1 Au2B 2.641(17) 15_556
S1 Au4B 1.761(18) .
S2 C4 1.92(2) .
S2 Au3B 2.400(15) .
S2 Au5B 2.24(2) 2_665
S3 C7 1.84(2) .
S3 Au4B 2.719(17) 15_556
S3 Au5B 1.83(2) .
C1 H1AA 0.9900 .
C1 H1AB 0.9900 .
C1 H1BC 0.9900 .
C1 H1BD 0.9900 .
C1 C2 1.559(17) .
C1 C2B 1.45(4) .
C2 H2A 0.9900 .
C2 H2B 0.9900 .
C2 C3 1.497(18) .
C3 H3AA 0.9800 .
C3 H3AB 0.9800 .
C3 H3AC 0.9800 .
C3 H3BD 0.9800 .
C3 H3BE 0.9800 .
C3 H3BF 0.9800 .
C3 C2B 1.43(4) .
C4 H4A 0.9900 .
C4 H4B 0.9900 .
C4 C5 1.481(17) .
C5 H5A 0.9900 .
C5 H5B 0.9900 .
C5 C6 1.512(16) .
C6 H6A 0.9800 .
C6 H6B 0.9800 .
C6 H6C 0.9800 .
C7 H7A 0.9900 .
C7 H7B 0.9900 .
C7 C8 1.516(17) .
C8 H8A 0.9900 .
C8 H8B 0.9900 .
C8 C9 1.502(17) .
C9 H9A 0.9800 .
C9 H9B 0.9800 .
C9 H9C 0.9800 .
Au2B S1 2.641(17) 14_456
Au2B Au2B 2.97(2) 14_456
Au2B Au2B 2.97(2) 15_556
Au2B Au3B 2.95(2) 13_566
Au2B Au3B 2.82(2) 14_456
Au2B Au3B 3.07(2) 3_565
Au2B Au4B 3.11(2) .
Au2B Au4B 3.27(2) 14_456
Au2B Au5B 3.12(2) 14_456
Au3B Au2B 2.95(2) 13_566
Au3B Au2B 3.07(2) 2_665
Au3B Au2B 2.82(2) 15_556
Au3B Au3B 2.90(3) 3_565
Au3B Au3B 2.90(3) 2_665
Au3B Au4B 3.10(2) 15_556
Au3B Au5B 3.25(3) 2_665
Au3B Au5B 3.12(3) .
Au4B S3 2.719(17) 14_456
Au4B Au2B 3.27(2) 15_556
Au4B Au3B 3.10(2) 14_456
Au5B S2 2.24(2) 3_565
Au5B Au2B 3.12(2) 15_556
Au5B Au3B 3.25(3) 3_565
C2B H2BA 0.9900 .
C2B H2BB 0.9900 .

loop_
_geom_torsion_atom_site_label_1
_geom_torsion_atom_site_label_2
_geom_torsion_atom_site_label_3
_geom_torsion_atom_site_label_4
_geom_torsion
_geom_torsion_site_symmetry_1
_geom_torsion_site_symmetry_4
Au2A S1 C1 C2 144.5(14) . .
Au4A S1 C1 C2 50.8(16) . .
Au4A S3 C7 C8 83.0(15) . .
Au5A S3 C7 C8 -170.3(13) . .
S1 C1 C2 C3 68(2) . .
S1 C1 C2B C3 -73(6) . .
S2 C4 C5 C6 178.2(17) . .
S3 C7 C8 C9 -73(2) . .
C1 S1 Au4B S3 2.5(18) . 14_456
C1 S1 Au4B Au2B -114.8(9) . 15_556
C1 S1 Au4B Au2B -65.4(9) . .
C1 S1 Au4B Au3B -114.0(10) . 14_456
Au2B S1 C1 C2B 164(3) 15_556 .
Au2B S1 Au4B S3 117.3(14) 15_556 14_456
Au2B S1 Au4B Au2B 49.4(6) 15_556 .
Au2B S1 Au4B Au3B 0.8(9) 15_556 14_456
Au4B S1 C1 C2B -93(3) . .
Au4B S3 Au5B S2 -140(2) 15_556 3_565
Au4B S3 Au5B Au2B -37.3(8) 15_556 15_556
Au4B S3 Au5B Au3B 16.8(8) 15_556 .
Au4B S3 Au5B Au3B -26(2) 15_556 3_565
